data_4312187
loop_
_publ_author_name
'R\'egis Caspar'
'L\'ena Musatkina'
'Alexander Tatosyan'
'Hani Amouri'
'Michel Gruselle'
'Carine Guyard-Duhayon'
'Rapha\"el Duval'
'Christine Cordier'

_publ_contact_author_address
;                                                                               
Laboratoire de Chimie Inorganique et Mat\'eriaux  Mol\'eculaires,
UMR CNRS 7071, Universit\'e Paris 6, Pierre et Marie Curie,
4 place Jussieu, case 42, 75252 Paris Cedex 05, 
France                                                 
;
_publ_contact_author_email amouri@ccr.jussieu.fr
_publ_contact_author_fax '33 (0)1 44 27 38 41'
_publ_contact_author_name 'Hani Amouri'
_publ_contact_author_phone '33 (0)1 44 27 55 30 83'
_publ_section_title
;
 Efficient DNA Binding by Optically Pure Ruthenium Tris(bipyridyl)
 Complexes Incorporating Carboxylic Functionalities. Solution and
 Structural Analysis
;
_journal_name_full 'Inorganic Chemistry'
_journal_page_first 7986
_journal_page_last 7993
_journal_paper_doi 10.1021/ic0494657
_journal_volume 43
_journal_year 2004
_chemical_compound_source
;
?
;
_chemical_formula_moiety ' C32 H24 N6 O4 Ru, 2(F6 P), C2 H3 N '
_chemical_formula_sum 'C34 H27 F12 N7 O4 P2 Ru'
_chemical_formula_weight 988.63
_chemical_name_systematic
;                                                                               
?                                                                               
;
_space_group_IT_number 15
_symmetry_cell_setting monoclinic
_symmetry_space_group_name_Hall '-C 2yc'
_symmetry_space_group_name_H-M 'C 1 2/c 1'
_atom_sites_solution_hydrogens geom
_atom_sites_solution_primary direct
_audit_creation_date 04-14-01
_audit_creation_method CRYSTALS_ver_12-03-99
_cell_angle_alpha 90
_cell_angle_beta 110.837(9)
_cell_angle_gamma 90
_cell_formula_units_Z 8
_cell_length_a 18.354(3)
_cell_length_b 21.771(4)
_cell_length_c 20.752(5)
_cell_measurement_reflns_used 148
_cell_measurement_temperature 173
_cell_measurement_theta_max 16
_cell_measurement_theta_min 4
_cell_volume 7750(3)
_computing_cell_refinement
; 
Dirax/lsq (Duisenberg & Schreurs, 1989-2000)
;
_computing_data_collection
; 
 COLLECT (Nonius BV, 1997) 
;
_computing_data_reduction
; 
EvalCCD (Duisenberg & Schreurs 1990-2000)
;
_computing_molecular_graphics
; 
 CAMERON (Watkin et al 1996) 
;
_computing_publication_material
; 
 CRYSTALS (Watkin et al 2001) 
;
_computing_structure_refinement
; 
 CRYSTALS (Watkin et al 2001) 
;
_computing_structure_solution
; 
 SIR92 (Altomare et al, 1994) 
;
_diffrn_ambient_temperature 173
_diffrn_measured_fraction_theta_full 0.995
_diffrn_measured_fraction_theta_max 0.888
_diffrn_measurement_device_type
; 
Enraf Nonius Kappa CCD 
;
_diffrn_measurement_method \w
_diffrn_radiation_monochromator graphite
_diffrn_radiation_type 'Mo K\a'
_diffrn_radiation_wavelength 0.71073
_diffrn_reflns_av_R_equivalents 0.09
_diffrn_reflns_limit_h_max 20
_diffrn_reflns_limit_h_min -24
_diffrn_reflns_limit_k_max 28
_diffrn_reflns_limit_k_min -27
_diffrn_reflns_limit_l_max 27
_diffrn_reflns_limit_l_min -27
_diffrn_reflns_number 28883
_diffrn_reflns_theta_full 23.381
_diffrn_reflns_theta_max 28.001
_diffrn_reflns_theta_min 2.067
_diffrn_standards_decay_% 0.00
_diffrn_standards_interval_count 0
_diffrn_standards_interval_time 0
_diffrn_standards_number 0
_exptl_absorpt_coefficient_mu 0.594
_exptl_absorpt_correction_T_max 0.91
_exptl_absorpt_correction_T_min 0.86
_exptl_absorpt_correction_type refdelf
_exptl_absorpt_process_details
; 
 DIFABS (Walker & Stuart, 1983) 
;
_exptl_crystal_colour ' red '
_exptl_crystal_density_diffrn 1.70
_exptl_crystal_description ' block '
_exptl_crystal_F_000 3936.000
_exptl_crystal_size_max 0.50
_exptl_crystal_size_mid 0.22
_exptl_crystal_size_min 0.16
_refine_diff_density_max 1.72
_refine_diff_density_min -2.06
_refine_ls_extinction_method None
_refine_ls_goodness_of_fit_ref 1.0650
_refine_ls_hydrogen_treatment refU
_refine_ls_matrix_type full
_refine_ls_number_parameters 472
_refine_ls_number_reflns 4744
_refine_ls_R_factor_all 0.1444
_refine_ls_R_factor_gt 0.0823
_refine_ls_shift/su_max 0.001749
_refine_ls_structure_factor_coef F
_refine_ls_weighting_details
;
Method = Prince modified Chebychev polynomial, (Watkin, 1994) 
 W = [weight] * [1-(deltaF/6*sigmaF)^2]^2 
 
 1.01 0.714 0.634 
;
_refine_ls_weighting_scheme calc
_refine_ls_wR_factor_all 0.1374
_refine_ls_wR_factor_gt 0.0880
_refine_ls_wR_factor_ref 0.0879
_reflns_limit_h_max 22
_reflns_limit_h_min -24
_reflns_limit_k_max 28
_reflns_limit_k_min 0
_reflns_limit_l_max 27
_reflns_limit_l_min 0
_reflns_number_gt 4749
_reflns_number_total 8321
_reflns_threshold_expression I>2.00u(I)
_cod_data_source_file ic0494657si20040426_091634.cif
_cod_data_source_block CRYSTALS_cif
_cod_depositor_comments
;
The following automatic conversions were performed:
'_symmetry_cell_setting' value 'Monoclinic' changed to 'monoclinic'
according to '/home/saulius/struct/CIF-dictionaries/cif_core.dic'
dictionary named 'cif_core.dic' version 2.4.1 from 2010-06-29.

Automatic conversion script
Id: cif_fix_enum 1527 2010-12-29 10:47:43Z saulius 
;
_cod_original_cell_volume 7749.8(25)
_cod_original_sg_symbol_H-M 'C 1 2/c 1 '
_cod_original_formula_sum ' C34 H27 F12 N7 O4 P2 Ru1 '
_cod_database_code 4312187

loop_
_symmetry_equiv_pos_as_xyz
x,y,z
-x,-y,-z
x+1/2,y+1/2,z
-x+1/2,-y+1/2,-z
-x,y,-z+1/2
x,-y,z+1/2
-x+1/2,y+1/2,-z+1/2
x+1/2,-y+1/2,z+1/2

loop_
_atom_site_label
_atom_site_type_symbol
_atom_site_fract_x
_atom_site_fract_y
_atom_site_fract_z
_atom_site_U_iso_or_equiv
_atom_site_occupancy
_atom_site_adp_type
_atom_site_attached_hydrogens
Ru1 Ru 0.73834(3) 0.01898(3) 0.15520(3) 0.0184 1.0000 Uani .
N1 N 0.6640(3) -0.0128(3) 0.0613(3) 0.0174 1.0000 Uani .
C2 C 0.6898(4) -0.0640(3) 0.0381(4) 0.0190 1.0000 Uani .
C3 C 0.6586(4) -0.0814(3) -0.0305(4) 0.0229 1.0000 Uani .
C4 C 0.5979(4) -0.0476(3) -0.0765(4) 0.0204 1.0000 Uani .
C5 C 0.5695(4) 0.0026(3) -0.0509(4) 0.0211 1.0000 Uani .
C6 C 0.6030(4) 0.0182(3) 0.0173(4) 0.0202 1.0000 Uani .
N101 N 0.7859(4) -0.0652(3) 0.1508(3) 0.0203 1.0000 Uani .
C102 C 0.7525(4) -0.0969(3) 0.0908(4) 0.0197 1.0000 Uani .
C103 C 0.7725(5) -0.1565(3) 0.0825(4) 0.0226 1.0000 Uani .
C104 C 0.8293(4) -0.1854(3) 0.1375(4) 0.0238 1.0000 Uani .
C105 C 0.8654(5) -0.1536(4) 0.1977(4) 0.0285 1.0000 Uani .
C106 C 0.8435(5) -0.0937(4) 0.2024(4) 0.0277 1.0000 Uani .
N7 N 0.7866(4) 0.0642(3) 0.0932(3) 0.0226 1.0000 Uani .
C8 C 0.7497(5) 0.1183(3) 0.0652(4) 0.0249 1.0000 Uani .
C9 C 0.7670(5) 0.1472(4) 0.0138(5) 0.0340 1.0000 Uani .
C10 C 0.8245(6) 0.1239(4) -0.0084(5) 0.0417 1.0000 Uani .
C11 C 0.8643(5) 0.0711(4) 0.0226(5) 0.0346 1.0000 Uani .
C12 C 0.8428(5) 0.0420(4) 0.0722(5) 0.0290 1.0000 Uani .
N107 N 0.6829(4) 0.1024(3) 0.1430(3) 0.0233 1.0000 Uani .
C108 C 0.6933(5) 0.1401(4) 0.0945(4) 0.0259 1.0000 Uani .
C109 C 0.6522(5) 0.1948(4) 0.0766(5) 0.0356 1.0000 Uani .
C110 C 0.6005(6) 0.2118(4) 0.1083(6) 0.0428 1.0000 Uani .
C111 C 0.5913(5) 0.1746(4) 0.1580(5) 0.0343 1.0000 Uani .
C112 C 0.6328(5) 0.1202(4) 0.1742(4) 0.0292 1.0000 Uani .
N13 N 0.8148(4) 0.0471(3) 0.2494(4) 0.0358 1.0000 Uani .
C14 C 0.7976(7) 0.0301(4) 0.3046(5) 0.0513 1.0000 Uani .
C15 C 0.8419(11) 0.0508(6) 0.3707(5) 0.0831 1.0000 Uani .
C16 C 0.9065(13) 0.0869(7) 0.3800(8) 0.1058 1.0000 Uani .
C17 C 0.9262(9) 0.1033(6) 0.3245(8) 0.0808 1.0000 Uani .
C18 C 0.8786(6) 0.0826(5) 0.2594(6) 0.0528 1.0000 Uani .
N113 N 0.6913(4) -0.0213(3) 0.2211(4) 0.0329 1.0000 Uani .
C114 C 0.7297(7) -0.0105(4) 0.2897(5) 0.0467 1.0000 Uani .
C115 C 0.7036(11) -0.0382(6) 0.3384(6) 0.0781 1.0000 Uani .
C116 C 0.6437(12) -0.0792(6) 0.3187(9) 0.0866 1.0000 Uani .
C117 C 0.6061(7) -0.0895(6) 0.2498(7) 0.0624 1.0000 Uani .
C118 C 0.6309(6) -0.0598(4) 0.2025(6) 0.0437 1.0000 Uani .
C19 C 0.5673(5) -0.0624(3) -0.1523(4) 0.0269 1.0000 Uani .
C119 C 0.8471(6) -0.2516(4) 0.1282(4) 0.0345 1.0000 Uani .
O1 O 0.5124(3) -0.0276(2) -0.1885(3) 0.0297 1.0000 Uani .
O2 O 0.5985(4) -0.1034(3) -0.1747(3) 0.0361 1.0000 Uani .
O101 O 0.8203(6) -0.2772(3) 0.0744(4) 0.0669 1.0000 Uani .
O102 O 0.8940(4) -0.2778(3) 0.1843(3) 0.0401 1.0000 Uani .
C200 C 0.0913(11) 0.2560(8) 0.045(1) 0.0929 1.0000 Uani .
C201 C 0.060(1) 0.3189(8) 0.0447(9) 0.0905 1.0000 Uani .
N201 N 0.0363(8) 0.3683(5) 0.0451(8) 0.0932 1.0000 Uani .
P1 P 0.9291(4) 0.2550(3) 0.1451(3) 0.1089(16) 1.0000 Uiso .
P2 P 1.00638(13) -0.1040(1) 0.09655(11) 0.0295(5) 1.0000 Uiso .
F11 F 0.9297(12) 0.325(1) 0.1225(11) 0.209(8) 1.0000 Uiso .
F12 F 0.8376(8) 0.2619(6) 0.1236(7) 0.133(4) 1.0000 Uiso .
F13 F 0.932(1) 0.2766(8) 0.2174(9) 0.172(6) 1.0000 Uiso .
F14 F 1.021(1) 0.2544(8) 0.1694(9) 0.172(6) 1.0000 Uiso .
F15 F 0.9224(11) 0.187(1) 0.160(1) 0.194(7) 1.0000 Uiso .
F16 F 0.928(1) 0.2331(8) 0.0727(9) 0.177(6) 1.0000 Uiso .
F21 F 0.9976(4) -0.0648(3) 0.1578(3) 0.0572(16) 1.0000 Uiso .
F22 F 0.9144(3) -0.1041(3) 0.0592(3) 0.0495(14) 1.0000 Uiso .
F23 F 1.0104(4) -0.0426(3) 0.0562(3) 0.0513(14) 1.0000 Uiso .
F24 F 1.0176(3) -0.1436(2) 0.0359(3) 0.0363(11) 1.0000 Uiso .
F25 F 1.0995(4) -0.1030(3) 0.1338(3) 0.0506(14) 1.0000 Uiso .
F26 F 1.0025(3) -0.1658(3) 0.1363(3) 0.0499(14) 1.0000 Uiso .
H31 H 0.6796 -0.1182 -0.0469 0.059(7) 1.0000 Uiso .
H51 H 0.5249 0.0272 -0.0823 0.059(7) 1.0000 Uiso .
H61 H 0.5815 0.0539 0.0352 0.059(7) 1.0000 Uiso .
H1031 H 0.7470 -0.1786 0.0379 0.059(7) 1.0000 Uiso .
H1051 H 0.9070 -0.1735 0.2373 0.059(7) 1.0000 Uiso .
H1061 H 0.8711 -0.0703 0.2456 0.059(7) 1.0000 Uiso .
H91 H 0.7382 0.1854 -0.0078 0.059(7) 1.0000 Uiso .
H101 H 0.8374 0.1448 -0.0459 0.059(7) 1.0000 Uiso .
H111 H 0.9074 0.0544 0.0089 0.059(7) 1.0000 Uiso .
H121 H 0.8701 0.0031 0.0935 0.059(7) 1.0000 Uiso .
H1091 H 0.6596 0.2219 0.0404 0.059(7) 1.0000 Uiso .
H1101 H 0.5705 0.2510 0.0952 0.059(7) 1.0000 Uiso .
H1111 H 0.5551 0.1866 0.1821 0.059(7) 1.0000 Uiso .
H1121 H 0.6257 0.0930 0.2104 0.059(7) 1.0000 Uiso .
H151 H 0.8272 0.0393 0.4110 0.059(7) 1.0000 Uiso .
H161 H 0.9388 0.1014 0.4273 0.059(7) 1.0000 Uiso .
H171 H 0.9731 0.1292 0.3304 0.059(7) 1.0000 Uiso .
H181 H 0.8924 0.0945 0.2183 0.059(7) 1.0000 Uiso .
H1151 H 0.7290 -0.0277 0.3883 0.059(7) 1.0000 Uiso .
H1161 H 0.6277 -0.1014 0.3537 0.059(7) 1.0000 Uiso .
H1171 H 0.5608 -0.1185 0.2336 0.059(7) 1.0000 Uiso .
H1181 H 0.6022 -0.0673 0.1522 0.059(7) 1.0000 Uiso .
H2001 H 0.0482 0.2288 0.0149 0.059(7) 1.0000 Uiso .
H2002 H 0.1344 0.2571 0.0270 0.059(7) 1.0000 Uiso .
H2003 H 0.1100 0.2395 0.0931 0.059(7) 1.0000 Uiso .

loop_
_atom_site_aniso_label
_atom_site_aniso_U_11
_atom_site_aniso_U_22
_atom_site_aniso_U_33
_atom_site_aniso_U_23
_atom_site_aniso_U_13
_atom_site_aniso_U_12
Ru1 0.0212(3) 0.0176(2) 0.0167(3) -0.0014(3) 0.0070(2) 0.0050(3)
N1 0.017(3) 0.016(3) 0.020(3) -0.001(2) 0.008(2) 0.003(2)
C2 0.019(4) 0.014(3) 0.024(4) 0.001(3) 0.008(3) 0.002(3)
C3 0.025(4) 0.025(4) 0.016(4) -0.003(3) 0.003(3) 0.006(3)
C4 0.019(4) 0.016(3) 0.021(4) 0.001(3) -0.000(3) -0.002(3)
C5 0.017(3) 0.020(3) 0.028(4) 0.001(3) 0.010(3) 0.008(3)
C6 0.016(3) 0.021(3) 0.025(4) -0.004(3) 0.009(3) -0.001(3)
N101 0.025(3) 0.022(3) 0.016(3) -0.000(2) 0.010(3) -0.004(3)
C102 0.019(4) 0.023(3) 0.020(4) -0.001(3) 0.011(3) -0.000(3)
C103 0.026(4) 0.016(3) 0.021(4) -0.000(3) 0.004(3) 0.003(3)
C104 0.024(4) 0.021(3) 0.025(4) -0.004(3) 0.007(3) 0.009(3)
C105 0.033(4) 0.031(4) 0.022(4) 0.004(3) 0.009(3) 0.015(3)
C106 0.030(4) 0.029(4) 0.022(4) 0.001(3) 0.007(3) 0.011(3)
N7 0.019(3) 0.017(3) 0.032(4) -0.009(3) 0.010(3) -0.003(2)
C8 0.029(4) 0.018(3) 0.024(4) -0.000(3) 0.005(3) 0.005(3)
C9 0.034(5) 0.030(4) 0.040(5) 0.008(4) 0.015(4) 0.005(4)
C10 0.044(5) 0.038(5) 0.057(6) 0.005(4) 0.035(5) -0.006(4)
C11 0.030(4) 0.036(4) 0.045(5) -0.001(4) 0.023(4) 0.005(4)
C12 0.019(4) 0.031(4) 0.041(5) -0.005(3) 0.016(4) -0.001(3)
N107 0.028(3) 0.021(3) 0.018(3) -0.002(2) 0.004(3) 0.002(3)
C108 0.024(4) 0.024(4) 0.026(4) -0.006(3) 0.005(3) -0.000(3)
C109 0.040(5) 0.021(4) 0.045(5) 0.009(4) 0.014(4) 0.001(3)
C110 0.043(5) 0.021(4) 0.066(7) 0.004(4) 0.022(5) 0.018(4)
C111 0.031(5) 0.031(4) 0.043(5) -0.005(4) 0.015(4) 0.013(3)
C112 0.030(4) 0.028(4) 0.034(4) -0.005(3) 0.016(4) 0.003(3)
N13 0.042(4) 0.029(4) 0.022(4) -0.010(3) -0.006(3) 0.011(3)
C14 0.086(8) 0.028(5) 0.024(5) -0.001(4) 0.001(5) 0.031(5)
C15 0.163(15) 0.043(6) 0.014(5) -0.005(5) -0.005(7) 0.025(8)
C16 0.153(16) 0.056(8) 0.038(8) -0.024(7) -0.05(1) 0.03(1)
C17 0.077(9) 0.046(7) 0.07(1) -0.027(7) -0.030(8) 0.008(6)
C18 0.044(6) 0.037(5) 0.052(7) -0.017(5) -0.014(5) 0.008(4)
N113 0.044(4) 0.029(3) 0.034(4) 0.011(3) 0.024(3) 0.018(4)
C114 0.090(8) 0.032(5) 0.027(5) 0.009(4) 0.030(5) 0.030(5)
C115 0.158(15) 0.056(7) 0.040(6) 0.023(5) 0.061(8) 0.061(9)
C116 0.156(16) 0.045(7) 0.107(12) 0.035(7) 0.107(12) 0.036(9)
C117 0.057(7) 0.065(7) 0.091(9) 0.041(7) 0.057(7) 0.031(6)
C118 0.042(5) 0.039(5) 0.070(7) 0.019(5) 0.044(5) 0.015(4)
C19 0.035(4) 0.017(3) 0.029(4) -0.004(3) 0.011(4) -0.002(3)
C119 0.044(5) 0.027(4) 0.028(5) -0.007(4) 0.009(4) 0.006(4)
O1 0.030(3) 0.029(3) 0.021(3) 0.000(2) -0.003(2) 0.010(2)
O2 0.053(4) 0.028(3) 0.024(3) 0.002(2) 0.010(3) 0.014(3)
O101 0.108(7) 0.030(3) 0.036(4) -0.010(3) -0.007(4) 0.032(4)
O102 0.056(4) 0.026(3) 0.030(3) 0.007(3) 0.004(3) 0.015(3)
C200 0.106(13) 0.071(9) 0.117(14) -0.016(9) 0.058(11) -0.018(9)
C201 0.08(1) 0.080(11) 0.097(12) -0.012(9) 0.010(9) -0.040(9)
N201 0.079(8) 0.043(6) 0.138(13) -0.016(7) 0.013(8) -0.012(6)

loop_
_atom_type_symbol
_atom_type_scat_dispersion_real
_atom_type_scat_dispersion_imag
_atom_type_scat_Cromer_Mann_a1
_atom_type_scat_Cromer_Mann_b1
_atom_type_scat_Cromer_Mann_a2
_atom_type_scat_Cromer_Mann_b2
_atom_type_scat_Cromer_Mann_a3
_atom_type_scat_Cromer_Mann_b3
_atom_type_scat_Cromer_Mann_a4
_atom_type_scat_Cromer_Mann_b4
_atom_type_scat_Cromer_Mann_c
_atom_type_scat_source
'C   ' 0.0033 0.0016 2.3100 20.8439 1.0200 10.2075 1.5886 0.5687 0.8650 51.6512 0.2156 International_Tables_Vol_IV_Table_2.2B
'H   ' 0.0000 0.0000 0.4930 10.5109 0.3229 26.1257 0.1402 3.1424 0.0408 57.7998 0.0030 International_Tables_Vol_IV_Table_2.2B
'Ru  ' -1.2594 0.8363 19.2674 0.8085 12.9182 8.4347 4.8634 24.7997 1.5676 94.2928 5.3787 International_Tables_Vol_IV_Table_2.2B
'N   ' 0.0061 0.0033 12.2126 0.0057 3.1322 9.8933 2.0125 28.9975 1.1663 0.5826 -11.5290 International_Tables_Vol_IV_Table_2.2B
'O   ' 0.0106 0.0060 3.0485 13.2771 2.2868 5.7011 1.5463 0.3239 0.8670 32.9089 0.2508 International_Tables_Vol_IV_Table_2.2B
'Cl  ' 0.1484 0.1585 11.4604 0.0104 7.1964 1.1662 6.2556 18.5194 1.6455 47.7784 -9.5574 International_Tables_Vol_IV_Table_2.2B
'P   ' 0.1023 0.0942 6.4345 1.9067 4.1791 27.1570 1.7800 0.5260 1.4908 68.1645 1.1149 International_Tables_Vol_IV_Table_2.2B
'F   ' 0.0171 0.0103 3.5392 10.2825 2.6412 4.2944 1.5170 0.2615 1.0243 26.1476 0.2776 International_Tables_Vol_IV_Table_2.2B

loop_
_geom_angle_atom_site_label_1
_geom_angle_site_symmetry_1
_geom_angle_atom_site_label_2
_geom_angle_site_symmetry_2
_geom_angle_atom_site_label_3
_geom_angle_site_symmetry_3
_geom_angle
_geom_angle_publ_flag
N1 . Ru1 . N101 . 78.9(2) yes
N1 . Ru1 . N7 . 81.8(2) yes
N101 . Ru1 . N7 . 96.6(2) yes
N1 . Ru1 . N107 . 92.8(2) yes
N101 . Ru1 . N107 . 171.0(2) yes
N7 . Ru1 . N107 . 78.8(2) yes
N1 . Ru1 . N13 . 177.6(2) yes
N101 . Ru1 . N13 . 98.7(3) yes
N7 . Ru1 . N13 . 98.8(3) yes
N107 . Ru1 . N13 . 89.7(3) yes
N1 . Ru1 . N113 . 101.1(3) yes
N101 . Ru1 . N113 . 86.2(2) yes
N7 . Ru1 . N113 . 176.4(3) yes
N107 . Ru1 . N113 . 98.7(3) yes
N13 . Ru1 . N113 . 78.5(3) yes
Ru1 . N1 . C2 . 114.4(5) yes
Ru1 . N1 . C6 . 125.7(5) yes
C2 . N1 . C6 . 118.6(6) yes
N1 . C2 . C3 . 121.2(6) yes
N1 . C2 . C102 . 114.5(6) yes
C3 . C2 . C102 . 124.2(6) yes
C2 . C3 . C4 . 119.9(7) yes
C2 . C3 . H31 . 120.040 no
C4 . C3 . H31 . 120.062 no
C3 . C4 . C5 . 118.0(7) yes
C3 . C4 . C19 . 120.9(6) yes
C5 . C4 . C19 . 121.0(7) yes
C4 . C5 . C6 . 119.8(7) yes
C4 . C5 . H51 . 120.085 no
C6 . C5 . H51 . 120.140 no
N1 . C6 . C5 . 122.3(6) yes
N1 . C6 . H61 . 118.681 no
C5 . C6 . H61 . 118.987 no
Ru1 . N101 . C102 . 115.7(5) yes
Ru1 . N101 . C106 . 126.9(5) yes
C102 . N101 . C106 . 117.4(6) yes
C2 . C102 . N101 . 114.4(6) yes
C2 . C102 . C103 . 122.9(7) yes
N101 . C102 . C103 . 122.5(7) yes
C102 . C103 . C104 . 118.6(7) yes
C102 . C103 . H1031 . 120.750 no
C104 . C103 . H1031 . 120.688 no
C103 . C104 . C105 . 119.8(7) yes
C103 . C104 . C119 . 117.4(7) yes
C105 . C104 . C119 . 122.8(7) yes
C104 . C105 . C106 . 118.8(7) yes
C104 . C105 . H1051 . 120.685 no
C106 . C105 . H1051 . 120.514 no
N101 . C106 . C105 . 122.8(7) yes
N101 . C106 . H1061 . 118.512 no
C105 . C106 . H1061 . 118.653 no
Ru1 . N7 . C8 . 114.6(5) yes
Ru1 . N7 . C12 . 125.6(5) yes
C8 . N7 . C12 . 119.3(7) yes
N7 . C8 . C9 . 120.4(7) yes
N7 . C8 . C108 . 114.7(7) yes
C9 . C8 . C108 . 124.9(7) yes
C8 . C9 . C10 . 120.2(8) yes
C8 . C9 . H91 . 119.885 no
C10 . C9 . H91 . 119.906 no
C9 . C10 . C11 . 119.0(8) yes
C9 . C10 . H101 . 120.588 no
C11 . C10 . H101 . 120.422 no
C10 . C11 . C12 . 118.9(7) yes
C10 . C11 . H111 . 120.523 no
C12 . C11 . H111 . 120.596 no
N7 . C12 . C11 . 122.1(8) yes
N7 . C12 . H121 . 118.882 no
C11 . C12 . H121 . 119.010 no
Ru1 . N107 . C108 . 115.4(5) yes
Ru1 . N107 . C112 . 125.8(5) yes
C108 . N107 . C112 . 118.5(6) yes
C8 . C108 . N107 . 114.8(7) yes
C8 . C108 . C109 . 124.6(8) yes
N107 . C108 . C109 . 120.5(7) yes
C108 . C109 . C110 . 120.1(8) yes
C108 . C109 . H1091 . 119.968 no
C110 . C109 . H1091 . 119.913 no
C109 . C110 . C111 . 119.3(7) yes
C109 . C110 . H1101 . 120.394 no
C111 . C110 . H1101 . 120.261 no
C110 . C111 . C112 . 119.0(7) yes
C110 . C111 . H1111 . 120.435 no
C112 . C111 . H1111 . 120.591 no
N107 . C112 . C111 . 122.5(8) yes
N107 . C112 . H1121 . 118.818 no
C111 . C112 . H1121 . 118.677 no
Ru1 . N13 . C14 . 116.1(7) yes
Ru1 . N13 . C18 . 125.2(7) yes
C14 . N13 . C18 . 118.6(9) yes
N13 . C14 . C15 . 121.1(13) yes
N13 . C14 . C114 . 115.2(8) yes
C15 . C14 . C114 . 123.7(12) yes
C14 . C15 . C16 . 119.6(14) yes
C14 . C15 . H151 . 120.414 no
C16 . C15 . H151 . 119.999 no
C15 . C16 . C17 . 120.0(11) yes
C15 . C16 . H161 . 119.841 no
C17 . C16 . H161 . 120.141 no
C16 . C17 . C18 . 117.9(15) yes
C16 . C17 . H171 . 121.070 no
C18 . C17 . H171 . 121.012 no
N13 . C18 . C17 . 122.8(13) yes
N13 . C18 . H181 . 118.764 no
C17 . C18 . H181 . 118.473 no
Ru1 . N113 . C114 . 115.9(7) yes
Ru1 . N113 . C118 . 125.3(6) yes
C114 . N113 . C118 . 118.6(8) yes
C14 . C114 . N113 . 114.1(8) yes
C14 . C114 . C115 . 126.2(11) yes
N113 . C114 . C115 . 119.7(12) yes
C114 . C115 . C116 . 121.0(12) yes
C114 . C115 . H1151 . 119.661 no
C116 . C115 . H1151 . 119.334 no
C115 . C116 . C117 . 118.2(11) yes
C115 . C116 . H1161 . 120.944 no
C117 . C116 . H1161 . 120.838 no
C116 . C117 . C118 . 119.8(13) yes
C116 . C117 . H1171 . 120.109 no
C118 . C117 . H1171 . 120.124 no
N113 . C118 . C117 . 122.6(11) yes
N113 . C118 . H1181 . 118.638 no
C117 . C118 . H1181 . 118.758 no
C4 . C19 . O1 . 114.3(6) yes
C4 . C19 . O2 . 119.8(7) yes
O1 . C19 . O2 . 125.8(7) yes
C104 . C119 . O101 . 122.2(8) yes
C104 . C119 . O102 . 114.0(7) yes
O101 . C119 . O102 . 123.8(8) yes
C201 . C200 . H2001 . 108.736 no
C201 . C200 . H2002 . 109.977 no
H2001 . C200 . H2002 . 109.970 no
C201 . C200 . H2003 . 109.085 no
H2001 . C200 . H2003 . 108.708 no
H2002 . C200 . H2003 . 110.329 no
C200 . C201 . N201 . 178.8(16) yes
F11 . P1 . F12 . 86.8(9) yes
F11 . P1 . F13 . 89.7(10) yes
F12 . P1 . F13 . 85.0(8) yes
F11 . P1 . F14 . 89.0(10) yes
F12 . P1 . F14 . 174.7(9) yes
F13 . P1 . F14 . 91.7(9) yes
F11 . P1 . F15 . 174.4(11) yes
F12 . P1 . F15 . 89.7(9) yes
F13 . P1 . F15 . 94.5(11) yes
F14 . P1 . F15 . 94.7(10) yes
F11 . P1 . F16 . 90.5(11) yes
F12 . P1 . F16 . 96.2(9) yes
F13 . P1 . F16 . 178.8(10) yes
F14 . P1 . F16 . 87.2(9) yes
F15 . P1 . F16 . 85.5(10) yes
F21 . P2 . F22 . 89.9(3) yes
F21 . P2 . F23 . 90.3(3) yes
F22 . P2 . F23 . 89.1(3) yes
F21 . P2 . F24 . 178.5(3) yes
F22 . P2 . F24 . 91.6(3) yes
F23 . P2 . F24 . 89.8(3) yes
F21 . P2 . F25 . 90.0(3) yes
F22 . P2 . F25 . 179.2(3) yes
F23 . P2 . F25 . 90.1(3) yes
F24 . P2 . F25 . 88.5(3) yes
F21 . P2 . F26 . 90.2(3) yes
F22 . P2 . F26 . 90.9(3) yes
F23 . P2 . F26 . 179.4(3) yes
F24 . P2 . F26 . 89.7(3) yes
F25 . P2 . F26 . 89.9(3) yes

loop_
_geom_bond_atom_site_label_1
_geom_bond_site_symmetry_1
_geom_bond_atom_site_label_2
_geom_bond_site_symmetry_2
_geom_bond_distance
_geom_bond_publ_flag
Ru1 . N1 . 2.060(6) yes
Ru1 . N101 . 2.047(6) yes
Ru1 . N7 . 2.054(6) yes
Ru1 . N107 . 2.052(6) yes
Ru1 . N13 . 2.053(7) yes
Ru1 . N113 . 2.056(7) yes
N1 . C2 . 1.364(9) yes
N1 . C6 . 1.348(9) yes
C2 . C3 . 1.38(1) yes
C2 . C102 . 1.46(1) yes
C3 . C4 . 1.39(1) yes
C3 . H31 . 0.999 no
C4 . C5 . 1.39(1) yes
C4 . C19 . 1.506(11) yes
C5 . C6 . 1.371(11) yes
C5 . H51 . 1.001 no
C6 . H61 . 1.001 no
N101 . C102 . 1.364(9) yes
N101 . C106 . 1.36(1) yes
C102 . C103 . 1.38(1) yes
C103 . C104 . 1.392(11) yes
C103 . H1031 . 1.000 no
C104 . C105 . 1.374(11) yes
C104 . C119 . 1.51(1) yes
C105 . C106 . 1.377(11) yes
C105 . H1051 . 1.000 no
C106 . H1061 . 1.000 no
N7 . C8 . 1.38(1) yes
N7 . C12 . 1.34(1) yes
C8 . C9 . 1.370(12) yes
C8 . C108 . 1.454(11) yes
C9 . C10 . 1.390(13) yes
C9 . H91 . 1.001 no
C10 . C11 . 1.390(13) yes
C10 . H101 . 0.999 no
C11 . C12 . 1.382(12) yes
C11 . H111 . 1.000 no
C12 . H121 . 1.002 no
N107 . C108 . 1.37(1) yes
N107 . C112 . 1.35(1) yes
C108 . C109 . 1.389(11) yes
C109 . C110 . 1.383(13) yes
C109 . H1091 . 1.000 no
C110 . C111 . 1.370(14) yes
C110 . H1101 . 0.999 no
C111 . C112 . 1.384(11) yes
C111 . H1111 . 0.999 no
C112 . H1121 . 1.001 no
N13 . C14 . 1.345(13) yes
N13 . C18 . 1.354(14) yes
C14 . C15 . 1.396(16) yes
C14 . C114 . 1.467(17) yes
C15 . C16 . 1.38(3) yes
C15 . H151 . 0.997 no
C16 . C17 . 1.37(3) yes
C16 . H161 . 1.000 no
C17 . C18 . 1.397(17) yes
C17 . H171 . 1.000 no
C18 . H181 . 1.006 no
N113 . C114 . 1.366(13) yes
N113 . C118 . 1.333(13) yes
C114 . C115 . 1.399(16) yes
C115 . C116 . 1.36(2) yes
C115 . H1151 . 1.000 no
C116 . C117 . 1.37(2) yes
C116 . H1161 . 0.999 no
C117 . C118 . 1.380(13) yes
C117 . H1171 . 1.003 no
C118 . H1181 . 1.002 no
C19 . O1 . 1.27(1) yes
C19 . O2 . 1.236(9) yes
C119 . O101 . 1.187(11) yes
C119 . O102 . 1.306(11) yes
C200 . C201 . 1.48(3) yes
C200 . H2001 . 1.007 no
C200 . H2002 . 0.987 no
C200 . H2003 . 1.003 no
C201 . N201 . 1.16(2) yes
P1 . F11 . 1.60(2) yes
P1 . F12 . 1.583(14) yes
P1 . F13 . 1.554(18) yes
P1 . F14 . 1.588(18) yes
P1 . F15 . 1.52(2) yes
P1 . F16 . 1.569(18) yes
P2 . F21 . 1.586(7) yes
P2 . F22 . 1.587(6) yes
P2 . F23 . 1.594(7) yes
P2 . F24 . 1.598(5) yes
P2 . F25 . 1.606(7) yes
P2 . F26 . 1.593(6) yes
